data_7117234
loop_
_publ_author_name
'Tianyou Qin'
'Lu Cheng'
'Sean Xiao-An Zhang'
'Weiwei Liao'

_publ_section_title
;
 Stereoselective synthesis of organosulfur compounds incorporating
 N-aromatic heterocyclic motifs and quaternary carbon centers via a
 sulfa-Michael triggered tandem reaction
;
_journal_name_full Chem.Commun.
_journal_page_first 9714
_journal_paper_doi 10.1039/C5cc01875G
_journal_volume 51
_journal_year 2015
_chemical_absolute_configuration unk
_chemical_formula_moiety 'C27 H18 Br N3 O'
_chemical_formula_sum 'C27 H18 Br N3 O'
_chemical_formula_weight 480.35
_chemical_name_systematic
; 
 ? 
;
_space_group_IT_number 4
_symmetry_cell_setting monoclinic
_symmetry_space_group_name_Hall 'P 2yb'
_symmetry_space_group_name_H-M 'P 1 21 1'
_atom_sites_solution_hydrogens geom
_atom_sites_solution_primary direct
_atom_sites_solution_secondary difmap
_audit_creation_method SHELXL-97
_audit_update_record
;
2015-02-12 deposited with the CCDC.
2015-05-06 downloaded from the CCDC.
;
_cell_angle_alpha 90.00
_cell_angle_beta 108.05(3)
_cell_angle_gamma 90.00
_cell_formula_units_Z 2
_cell_length_a 8.1413(16)
_cell_length_b 13.747(3)
_cell_length_c 10.606(2)
_cell_measurement_reflns_used 6811
_cell_measurement_temperature 296(2)
_cell_measurement_theta_max 27.70
_cell_measurement_theta_min 3.02
_cell_volume 1128.6(4)
_computing_cell_refinement RAPID-AUTO
_computing_data_collection 'RAPID-AUTO (Rigaku Corporation, 1998)'
_computing_data_reduction 'CrystalStructure (Rigaku/MSC and Rigaku Corporation, 2002)'
_computing_molecular_graphics 'SHELXTL (Sheldrick, 2008)'
_computing_publication_material SHELXL-97
_computing_structure_refinement 'SHELXL-97 (Sheldrick, 2008)'
_computing_structure_solution 'SHELXS-97 (Sheldrick, 2008)'
_diffrn_ambient_temperature 296(2)
_diffrn_measured_fraction_theta_full 0.987
_diffrn_measured_fraction_theta_max 0.987
_diffrn_measurement_device_type 'Rigaku RAXIS-RAPID'
_diffrn_measurement_method '\w scans'
_diffrn_radiation_monochromator graphite
_diffrn_radiation_source 'fine-focus sealed tube'
_diffrn_radiation_type MoK\a
_diffrn_radiation_wavelength 0.71073
_diffrn_reflns_av_R_equivalents 0.0952
_diffrn_reflns_av_sigmaI/netI 0.1627
_diffrn_reflns_limit_h_max 10
_diffrn_reflns_limit_h_min -10
_diffrn_reflns_limit_k_max 17
_diffrn_reflns_limit_k_min -16
_diffrn_reflns_limit_l_max 13
_diffrn_reflns_limit_l_min -13
_diffrn_reflns_number 10791
_diffrn_reflns_theta_full 27.48
_diffrn_reflns_theta_max 27.48
_diffrn_reflns_theta_min 3.02
_exptl_absorpt_coefficient_mu 1.845
_exptl_absorpt_correction_T_max 0.7783
_exptl_absorpt_correction_T_min 0.7420
_exptl_absorpt_correction_type multi-scan
_exptl_crystal_colour colorless
_exptl_crystal_density_diffrn 1.414
_exptl_crystal_density_method 'not measured'
_exptl_crystal_description block
_exptl_crystal_F_000 488
_exptl_crystal_size_max 0.17
_exptl_crystal_size_mid 0.15
_exptl_crystal_size_min 0.14
_refine_diff_density_max 0.250
_refine_diff_density_min -0.286
_refine_diff_density_rms 0.051
_refine_ls_abs_structure_details 'Flack H D (1983), Acta Cryst. A39, 876-881'
_refine_ls_abs_structure_Flack 0.046(15)
_refine_ls_extinction_method none
_refine_ls_goodness_of_fit_ref 0.972
_refine_ls_hydrogen_treatment constr
_refine_ls_matrix_type full
_refine_ls_number_parameters 289
_refine_ls_number_reflns 4949
_refine_ls_number_restraints 1
_refine_ls_restrained_S_all 0.972
_refine_ls_R_factor_all 0.1771
_refine_ls_R_factor_gt 0.0668
_refine_ls_shift/su_max 0.001
_refine_ls_shift/su_mean 0.000
_refine_ls_structure_factor_coef Fsqd
_refine_ls_weighting_details 'calc w=1/[\s^2^(Fo^2^)+(0.0455P)^2^+0.0000P] where P=(Fo^2^+2Fc^2^)/3'
_refine_ls_weighting_scheme calc
_refine_ls_wR_factor_gt 0.1175
_refine_ls_wR_factor_ref 0.1519
_reflns_number_gt 2111
_reflns_number_total 4949
_reflns_threshold_expression >2sigma(I)
_cod_data_source_file c5cc01875g3.cif
_cod_data_source_block 7q76
_cod_original_sg_symbol_H-M 'P 21'
_cod_database_code 7117234

loop_
_symmetry_equiv_pos_as_xyz
'x, y, z'
'-x, y+1/2, -z'

loop_
_atom_site_label
_atom_site_type_symbol
_atom_site_fract_x
_atom_site_fract_y
_atom_site_fract_z
_atom_site_U_iso_or_equiv
_atom_site_adp_type
_atom_site_occupancy
_atom_site_symmetry_multiplicity
_atom_site_calc_flag
_atom_site_refinement_flags
_atom_site_disorder_assembly
_atom_site_disorder_group
Br1 Br -0.11230(14) -0.32153(8) 0.86289(10) 0.1044(4) Uani 1 1 d . . .
C1 C 0.1280(10) -0.0583(5) 0.8997(6) 0.0569(19) Uani 1 1 d . . .
H1 H 0.1497 -0.0067 0.9594 0.068 Uiso 1 1 calc R . .
C2 C 0.0429(11) -0.1366(5) 0.9241(7) 0.063(2) Uani 1 1 d . . .
H2 H 0.0080 -0.1393 0.9997 0.075 Uiso 1 1 calc R . .
C3 C 0.0083(10) -0.2127(4) 0.8347(7) 0.0547(18) Uani 1 1 d . . .
C4 C 0.0599(10) -0.2079(5) 0.7232(6) 0.0588(19) Uani 1 1 d . . .
H4 H 0.0353 -0.2591 0.6628 0.071 Uiso 1 1 calc R . .
C5 C 0.1480(9) -0.1273(5) 0.7003(6) 0.0529(18) Uani 1 1 d . . .
H5 H 0.1827 -0.1246 0.6247 0.063 Uiso 1 1 calc R . .
C6 C 0.1848(9) -0.0513(4) 0.7887(5) 0.0463(16) Uani 1 1 d . . .
C7 C 0.2661(9) 0.0420(4) 0.7650(5) 0.0468(17) Uani 1 1 d . . .
C8 C 0.5104(10) -0.0476(4) 0.7314(6) 0.0518(18) Uani 1 1 d . . .
H8 H 0.4978 -0.0978 0.7865 0.062 Uiso 1 1 calc R . .
C9 C 0.6268(10) -0.0547(4) 0.6684(6) 0.0507(19) Uani 1 1 d . . .
H9 H 0.7020 -0.1075 0.6860 0.061 Uiso 1 1 calc R . .
C10 C 0.6402(9) 0.0172(4) 0.5733(5) 0.0437(16) Uani 1 1 d . . .
C11 C 0.7338(10) 0.0013(5) 0.4832(7) 0.0569(18) Uani 1 1 d . . .
H11 H 0.7969 -0.0558 0.4885 0.068 Uiso 1 1 calc R . .
C12 C 0.7330(10) 0.0687(5) 0.3885(6) 0.061(2) Uani 1 1 d . . .
H12 H 0.7962 0.0576 0.3303 0.073 Uiso 1 1 calc R . .
C13 C 0.6399(10) 0.1519(5) 0.3792(6) 0.066(2) Uani 1 1 d . . .
H13 H 0.6373 0.1961 0.3123 0.079 Uiso 1 1 calc R . .
C14 C 0.5485(8) 0.1726(6) 0.4666(5) 0.0527(16) Uani 1 1 d . . .
H14 H 0.4867 0.2303 0.4604 0.063 Uiso 1 1 calc R . .
C15 C 0.5524(8) 0.1035(4) 0.5649(5) 0.0393(15) Uani 1 1 d . . .
C16 C 0.4708(8) 0.1266(4) 0.6749(5) 0.0399(15) Uani 1 1 d . . .
C17 C 0.3287(10) 0.1969(4) 0.6199(5) 0.0446(16) Uani 1 1 d . . .
C18 C 0.6191(8) 0.1722(6) 0.7964(5) 0.0467(15) Uani 1 1 d . . .
H18 H 0.7115 0.1235 0.8161 0.056 Uiso 1 1 calc R . .
C19 C 0.7001(10) 0.2610(4) 0.7623(6) 0.0452(16) Uani 1 1 d . . .
C20 C 0.8612(11) 0.2535(5) 0.7476(6) 0.061(2) Uani 1 1 d . . .
H20 H 0.9180 0.1939 0.7608 0.073 Uiso 1 1 calc R . .
C21 C 0.9396(12) 0.3340(8) 0.7134(8) 0.088(3) Uani 1 1 d . . .
H21 H 1.0494 0.3288 0.7046 0.105 Uiso 1 1 calc R . .
C22 C 0.8561(13) 0.4206(7) 0.6926(7) 0.079(2) Uani 1 1 d . . .
H22 H 0.9091 0.4742 0.6682 0.094 Uiso 1 1 calc R . .
C23 C 0.6986(13) 0.4307(6) 0.7064(7) 0.070(2) Uani 1 1 d . . .
H23 H 0.6441 0.4910 0.6923 0.084 Uiso 1 1 calc R . .
C24 C 0.6179(10) 0.3522(4) 0.7413(6) 0.0521(18) Uani 1 1 d . . .
H24 H 0.5089 0.3593 0.7510 0.063 Uiso 1 1 calc R . .
C25 C 0.5698(10) 0.1781(7) 0.9234(6) 0.0653(19) Uani 1 1 d . . .
C26 C 0.6129(14) 0.1042(7) 1.0126(7) 0.104(4) Uani 1 1 d . . .
H26A H 0.5826 0.1073 1.0902 0.125 Uiso 1 1 calc R . .
H26B H 0.6728 0.0505 0.9962 0.125 Uiso 1 1 calc R . .
C27 C 0.4802(14) 0.2579(7) 0.9495(7) 0.080(3) Uani 1 1 d . . .
N1 N 0.4038(7) 0.0369(3) 0.7151(4) 0.0426(13) Uani 1 1 d . . .
N2 N 0.2313(9) 0.2539(4) 0.5651(5) 0.0599(17) Uani 1 1 d . . .
N3 N 0.4089(13) 0.3258(6) 0.9735(8) 0.130(4) Uani 1 1 d . . .
O1 O 0.2113(7) 0.1180(3) 0.7894(4) 0.0627(13) Uani 1 1 d . . .

loop_
_atom_site_aniso_label
_atom_site_aniso_U_11
_atom_site_aniso_U_22
_atom_site_aniso_U_33
_atom_site_aniso_U_23
_atom_site_aniso_U_13
_atom_site_aniso_U_12
Br1 0.0966(8) 0.0766(5) 0.1428(7) 0.0165(6) 0.0413(6) -0.0274(7)
C1 0.073(6) 0.051(4) 0.048(4) 0.000(3) 0.022(4) 0.000(4)
C2 0.083(6) 0.048(4) 0.062(4) 0.017(3) 0.030(4) -0.001(4)
C3 0.048(5) 0.037(4) 0.076(4) 0.006(3) 0.016(4) 0.002(3)
C4 0.055(6) 0.052(4) 0.062(4) -0.013(3) 0.008(4) -0.005(4)
C5 0.051(5) 0.054(4) 0.053(4) -0.004(3) 0.015(3) 0.002(4)
C6 0.052(5) 0.038(3) 0.044(3) 0.006(3) 0.008(3) 0.007(3)
C7 0.060(6) 0.037(4) 0.044(3) 0.002(3) 0.018(3) 0.011(3)
C8 0.060(5) 0.037(3) 0.054(4) 0.006(3) 0.012(4) 0.011(3)
C9 0.061(6) 0.028(3) 0.062(4) 0.003(3) 0.018(4) 0.009(3)
C10 0.047(5) 0.037(4) 0.046(3) -0.006(3) 0.012(3) -0.003(3)
C11 0.045(5) 0.058(4) 0.069(4) -0.018(3) 0.021(4) -0.001(4)
C12 0.077(7) 0.054(4) 0.066(5) -0.006(3) 0.044(4) -0.005(4)
C13 0.073(6) 0.076(7) 0.055(4) 0.010(3) 0.029(4) -0.001(4)
C14 0.063(5) 0.046(3) 0.047(3) 0.005(3) 0.014(3) 0.004(4)
C15 0.043(5) 0.026(3) 0.048(3) -0.005(2) 0.013(3) 0.001(3)
C16 0.049(5) 0.032(3) 0.037(3) 0.000(2) 0.010(3) 0.001(3)
C17 0.060(5) 0.037(4) 0.040(3) 0.002(3) 0.020(3) 0.001(4)
C18 0.043(4) 0.053(4) 0.042(3) -0.009(3) 0.009(3) 0.008(4)
C19 0.044(5) 0.040(4) 0.053(4) -0.001(3) 0.016(3) 0.004(3)
C20 0.066(6) 0.047(4) 0.075(5) -0.014(3) 0.031(4) 0.003(4)
C21 0.046(6) 0.132(9) 0.096(6) -0.038(6) 0.039(5) -0.007(6)
C22 0.078(8) 0.087(6) 0.081(5) -0.009(4) 0.039(5) -0.031(6)
C23 0.073(7) 0.056(5) 0.078(5) 0.005(4) 0.020(5) -0.012(5)
C24 0.044(5) 0.050(4) 0.064(4) -0.002(3) 0.020(4) -0.002(4)
C25 0.086(6) 0.063(4) 0.044(4) -0.012(4) 0.016(3) -0.016(6)
C26 0.160(11) 0.098(6) 0.041(4) 0.006(4) 0.014(5) -0.021(7)
C27 0.107(9) 0.082(6) 0.068(5) -0.026(5) 0.053(5) -0.036(6)
N1 0.049(4) 0.034(3) 0.047(3) 0.004(2) 0.018(3) 0.006(3)
N2 0.074(5) 0.038(3) 0.065(3) 0.010(3) 0.016(3) 0.007(3)
N3 0.164(10) 0.119(7) 0.146(8) -0.070(6) 0.105(8) -0.043(7)
O1 0.084(4) 0.043(3) 0.072(3) 0.002(2) 0.041(3) 0.014(3)

loop_
_atom_type_symbol
_atom_type_description
_atom_type_scat_dispersion_real
_atom_type_scat_dispersion_imag
_atom_type_scat_source
C C 0.0033 0.0016 'International Tables Vol C Tables 4.2.6.8 and 6.1.1.4'
H H 0.0000 0.0000 'International Tables Vol C Tables 4.2.6.8 and 6.1.1.4'
N N 0.0061 0.0033 'International Tables Vol C Tables 4.2.6.8 and 6.1.1.4'
O O 0.0106 0.0060 'International Tables Vol C Tables 4.2.6.8 and 6.1.1.4'
Br Br -0.2901 2.4595 'International Tables Vol C Tables 4.2.6.8 and 6.1.1.4'

loop_
_geom_angle_atom_site_label_1
_geom_angle_atom_site_label_2
_geom_angle_atom_site_label_3
_geom_angle
_geom_angle_site_symmetry_1
_geom_angle_site_symmetry_3
C2 C1 C6 122.8(6) . .
C2 C1 H1 118.6 . .
C6 C1 H1 118.6 . .
C1 C2 C3 118.8(6) . .
C1 C2 H2 120.6 . .
C3 C2 H2 120.6 . .
C4 C3 C2 120.2(6) . .
C4 C3 Br1 119.6(5) . .
C2 C3 Br1 120.2(5) . .
C3 C4 C5 120.2(6) . .
C3 C4 H4 119.9 . .
C5 C4 H4 119.9 . .
C6 C5 C4 120.4(6) . .
C6 C5 H5 119.8 . .
C4 C5 H5 119.8 . .
C5 C6 C1 117.7(6) . .
C5 C6 C7 123.4(5) . .
C1 C6 C7 118.6(5) . .
O1 C7 N1 122.0(6) . .
O1 C7 C6 119.8(6) . .
N1 C7 C6 118.2(5) . .
C9 C8 N1 120.2(6) . .
C9 C8 H8 119.9 . .
N1 C8 H8 119.9 . .
C8 C9 C10 121.7(6) . .
C8 C9 H9 119.2 . .
C10 C9 H9 119.2 . .
C15 C10 C11 117.9(5) . .
C15 C10 C9 119.2(6) . .
C11 C10 C9 122.8(6) . .
C12 C11 C10 120.9(6) . .
C12 C11 H11 119.6 . .
C10 C11 H11 119.6 . .
C13 C12 C11 120.0(6) . .
C13 C12 H12 120.0 . .
C11 C12 H12 120.0 . .
C12 C13 C14 121.8(6) . .
C12 C13 H13 119.1 . .
C14 C13 H13 119.1 . .
C13 C14 C15 117.7(7) . .
C13 C14 H14 121.2 . .
C15 C14 H14 121.2 . .
C10 C15 C14 121.7(5) . .
C10 C15 C16 117.7(5) . .
C14 C15 C16 120.4(5) . .
N1 C16 C17 110.4(5) . .
N1 C16 C15 109.5(4) . .
C17 C16 C15 107.6(4) . .
N1 C16 C18 110.6(5) . .
C17 C16 C18 111.4(5) . .
C15 C16 C18 107.2(5) . .
N2 C17 C16 170.4(6) . .
C19 C18 C25 115.5(6) . .
C19 C18 C16 114.1(5) . .
C25 C18 C16 113.3(5) . .
C19 C18 H18 104.1 . .
C25 C18 H18 104.1 . .
C16 C18 H18 104.1 . .
C20 C19 C24 118.3(6) . .
C20 C19 C18 118.6(6) . .
C24 C19 C18 123.1(6) . .
C19 C20 C21 120.4(7) . .
C19 C20 H20 119.8 . .
C21 C20 H20 119.8 . .
C22 C21 C20 119.8(8) . .
C22 C21 H21 120.1 . .
C20 C21 H21 120.1 . .
C23 C22 C21 121.5(8) . .
C23 C22 H22 119.3 . .
C21 C22 H22 119.3 . .
C22 C23 C24 120.0(8) . .
C22 C23 H23 120.0 . .
C24 C23 H23 120.0 . .
C23 C24 C19 120.0(7) . .
C23 C24 H24 120.0 . .
C19 C24 H24 120.0 . .
C26 C25 C27 119.3(6) . .
C26 C25 C18 119.6(8) . .
C27 C25 C18 121.1(7) . .
C25 C26 H26A 120.0 . .
C25 C26 H26B 120.0 . .
H26A C26 H26B 120.0 . .
N3 C27 C25 178.3(11) . .
C7 N1 C8 122.0(5) . .
C7 N1 C16 119.2(5) . .
C8 N1 C16 116.9(6) . .

loop_
_geom_bond_atom_site_label_1
_geom_bond_atom_site_label_2
_geom_bond_distance
_geom_bond_site_symmetry_2
Br1 C3 1.863(7) .
C1 C2 1.348(9) .
C1 C6 1.395(8) .
C1 H1 0.9300 .
C2 C3 1.381(9) .
C2 H2 0.9300 .
C3 C4 1.374(8) .
C4 C5 1.382(9) .
C4 H4 0.9300 .
C5 C6 1.374(8) .
C5 H5 0.9300 .
C6 C7 1.500(8) .
C7 O1 1.195(6) .
C7 N1 1.382(8) .
C8 C9 1.321(9) .
C8 N1 1.428(8) .
C8 H8 0.9300 .
C9 C10 1.440(8) .
C9 H9 0.9300 .
C10 C15 1.374(8) .
C10 C11 1.412(8) .
C11 C12 1.365(9) .
C11 H11 0.9300 .
C12 C13 1.359(9) .
C12 H12 0.9300 .
C13 C14 1.386(8) .
C13 H13 0.9300 .
C14 C15 1.403(8) .
C14 H14 0.9300 .
C15 C16 1.543(8) .
C16 N1 1.464(7) .
C16 C17 1.482(9) .
C16 C18 1.596(8) .
C17 N2 1.138(8) .
C18 C19 1.485(9) .
C18 C25 1.522(8) .
C18 H18 0.9800 .
C19 C20 1.371(10) .
C19 C24 1.407(9) .
C20 C21 1.382(11) .
C20 H20 0.9300 .
C21 C22 1.354(11) .
C21 H21 0.9300 .
C22 C23 1.342(11) .
C22 H22 0.9300 .
C23 C24 1.372(9) .
C23 H23 0.9300 .
C24 H24 0.9300 .
C25 C26 1.358(11) .
C25 C27 1.392(13) .
C26 H26A 0.9300 .
C26 H26B 0.9300 .
C27 N3 1.169(11) .

loop_
_geom_torsion_atom_site_label_1
_geom_torsion_atom_site_label_2
_geom_torsion_atom_site_label_3
_geom_torsion_atom_site_label_4
_geom_torsion
_geom_torsion_site_symmetry_1
_geom_torsion_site_symmetry_2
_geom_torsion_site_symmetry_3
_geom_torsion_site_symmetry_4
C6 C1 C2 C3 -0.8(11) . . . .
C1 C2 C3 C4 -0.2(11) . . . .
C1 C2 C3 Br1 -178.9(6) . . . .
C2 C3 C4 C5 0.6(10) . . . .
Br1 C3 C4 C5 179.4(5) . . . .
C3 C4 C5 C6 -0.1(10) . . . .
C4 C5 C6 C1 -0.9(9) . . . .
C4 C5 C6 C7 -174.5(6) . . . .
C2 C1 C6 C5 1.4(10) . . . .
C2 C1 C6 C7 175.3(7) . . . .
C5 C6 C7 O1 136.1(7) . . . .
C1 C6 C7 O1 -37.5(9) . . . .
C5 C6 C7 N1 -43.9(9) . . . .
C1 C6 C7 N1 142.5(6) . . . .
N1 C8 C9 C10 -5.6(10) . . . .
C8 C9 C10 C15 11.9(10) . . . .
C8 C9 C10 C11 -165.1(6) . . . .
C15 C10 C11 C12 -1.8(9) . . . .
C9 C10 C11 C12 175.3(7) . . . .
C10 C11 C12 C13 -0.6(11) . . . .
C11 C12 C13 C14 2.1(12) . . . .
C12 C13 C14 C15 -1.1(11) . . . .
C11 C10 C15 C14 2.8(9) . . . .
C9 C10 C15 C14 -174.4(6) . . . .
C11 C10 C15 C16 -172.0(5) . . . .
C9 C10 C15 C16 10.9(9) . . . .
C13 C14 C15 C10 -1.4(10) . . . .
C13 C14 C15 C16 173.2(6) . . . .
C10 C15 C16 N1 -36.8(8) . . . .
C14 C15 C16 N1 148.4(6) . . . .
C10 C15 C16 C17 -156.8(6) . . . .
C14 C15 C16 C17 28.4(8) . . . .
C10 C15 C16 C18 83.3(6) . . . .
C14 C15 C16 C18 -91.5(7) . . . .
N1 C16 C17 N2 -141(4) . . . .
C15 C16 C17 N2 -22(4) . . . .
C18 C16 C17 N2 96(4) . . . .
N1 C16 C18 C19 177.2(5) . . . .
C17 C16 C18 C19 -59.7(6) . . . .
C15 C16 C18 C19 57.8(6) . . . .
N1 C16 C18 C25 -47.9(8) . . . .
C17 C16 C18 C25 75.2(7) . . . .
C15 C16 C18 C25 -167.3(6) . . . .
C25 C18 C19 C20 122.1(7) . . . .
C16 C18 C19 C20 -104.0(7) . . . .
C25 C18 C19 C24 -59.3(8) . . . .
C16 C18 C19 C24 74.5(7) . . . .
C24 C19 C20 C21 0.1(10) . . . .
C18 C19 C20 C21 178.7(6) . . . .
C19 C20 C21 C22 -0.8(11) . . . .
C20 C21 C22 C23 1.0(13) . . . .
C21 C22 C23 C24 -0.5(12) . . . .
C22 C23 C24 C19 -0.2(11) . . . .
C20 C19 C24 C23 0.3(10) . . . .
C18 C19 C24 C23 -178.2(6) . . . .
C19 C18 C25 C26 -132.8(8) . . . .
C16 C18 C25 C26 92.9(8) . . . .
C19 C18 C25 C27 47.5(9) . . . .
C16 C18 C25 C27 -86.7(8) . . . .
C26 C25 C27 N3 81(29) . . . .
C18 C25 C27 N3 -99(29) . . . .
O1 C7 N1 C8 156.1(6) . . . .
C6 C7 N1 C8 -23.9(8) . . . .
O1 C7 N1 C16 -7.9(9) . . . .
C6 C7 N1 C16 172.1(5) . . . .
C9 C8 N1 C7 171.5(6) . . . .
C9 C8 N1 C16 -24.1(8) . . . .
C17 C16 N1 C7 -33.8(7) . . . .
C15 C16 N1 C7 -152.1(5) . . . .
C18 C16 N1 C7 89.9(7) . . . .
C17 C16 N1 C8 161.3(5) . . . .
C15 C16 N1 C8 43.0(7) . . . .
C18 C16 N1 C8 -74.9(6) . . . .
